data_7206620
loop_
_publ_author_name
'Fang, Shao-Ming'
'Hu, Min'
'Jia, Li-Ran'
'Wang, Cong'
'Zhang, Qiang'
'Ma, Song-Tao'
'Du, Miao'
'Liu, Chun-Sen'

_publ_section_title
;
 Highly-thermostable lanthanide--organic coordination frameworks with
 N-protonated 2,6-dihydroxypyridine-4-carboxylate exhibiting unusual 3-D
 mixed-connected network topology
;
_journal_issue 21
_journal_name_full CrystEngComm
_journal_page_first 6555
_journal_paper_doi 10.1039/c1ce05465a
_journal_volume 13
_journal_year 2011
_chemical_formula_sum 'C18 H9 N3 O12 Sm2'
_chemical_formula_weight 760.00
_chemical_name_systematic
;
?
;
_space_group_IT_number 13
_symmetry_cell_setting monoclinic
_symmetry_space_group_name_Hall '-P 2yc'
_symmetry_space_group_name_H-M 'P 1 2/c 1'
_atom_sites_solution_hydrogens geom
_atom_sites_solution_primary direct
_atom_sites_solution_secondary difmap
_audit_creation_method SHELXL-97
_cell_angle_alpha 90.00
_cell_angle_beta 108.791(3)
_cell_angle_gamma 90.00
_cell_formula_units_Z 2
_cell_length_a 6.5238(2)
_cell_length_b 7.6246(2)
_cell_length_c 19.2614(7)
_cell_measurement_reflns_used 1850
_cell_measurement_temperature 294(2)
_cell_measurement_theta_max 26.3120
_cell_measurement_theta_min 3.1168
_cell_volume 907.02(5)
_computing_cell_refinement 'SAINT (Bruker, 2007)'
_computing_data_collection 'SMART (Bruker, 2007)'
_computing_data_reduction SAINT
_computing_molecular_graphics 'SHELXTL (Sheldrick, 2008)'
_computing_publication_material 'SHELXTL and PLATON (Spek, 2009)'
_computing_structure_refinement 'SHELXL97 (Sheldrick, 2008)'
_computing_structure_solution 'SHELXS97 (Sheldrick, 2008)'
_diffrn_ambient_temperature 294(2)
_diffrn_measured_fraction_theta_full 0.997
_diffrn_measured_fraction_theta_max 0.997
_diffrn_measurement_device_type 'Bruker SMART CCD area-detector'
_diffrn_measurement_method '\f and \w scans'
_diffrn_radiation_monochromator graphite
_diffrn_radiation_source 'fine-focus sealed tube'
_diffrn_radiation_type MoK\a
_diffrn_radiation_wavelength 0.71073
_diffrn_reflns_av_R_equivalents 0.0249
_diffrn_reflns_av_sigmaI/netI 0.0308
_diffrn_reflns_limit_h_max 7
_diffrn_reflns_limit_h_min -6
_diffrn_reflns_limit_k_max 5
_diffrn_reflns_limit_k_min -9
_diffrn_reflns_limit_l_max 22
_diffrn_reflns_limit_l_min -22
_diffrn_reflns_number 3195
_diffrn_reflns_theta_full 25.00
_diffrn_reflns_theta_max 25.00
_diffrn_reflns_theta_min 3.30
_diffrn_standards_number 0
_exptl_absorpt_coefficient_mu 6.496
_exptl_absorpt_correction_T_max 1.00000
_exptl_absorpt_correction_T_min 0.95487
_exptl_absorpt_correction_type multi-scan
_exptl_absorpt_process_details '(SADABS; Sheldrick, 1996)'
_exptl_crystal_colour 'dark yellow'
_exptl_crystal_density_diffrn 2.783
_exptl_crystal_density_meas ?
_exptl_crystal_density_method 'not measured'
_exptl_crystal_description BLOCK
_exptl_crystal_F_000 716
_exptl_crystal_size_max 0.19
_exptl_crystal_size_mid 0.17
_exptl_crystal_size_min 0.13
_refine_diff_density_max 1.630
_refine_diff_density_min -0.699
_refine_diff_density_rms 0.151
_refine_ls_extinction_method none
_refine_ls_goodness_of_fit_ref 1.068
_refine_ls_hydrogen_treatment constr
_refine_ls_matrix_type full
_refine_ls_number_parameters 160
_refine_ls_number_reflns 1591
_refine_ls_number_restraints 6
_refine_ls_restrained_S_all 1.068
_refine_ls_R_factor_all 0.0313
_refine_ls_R_factor_gt 0.0259
_refine_ls_shift/su_max 0.001
_refine_ls_shift/su_mean 0.000
_refine_ls_structure_factor_coef Fsqd
_refine_ls_weighting_details 'calc w=1/[\s^2^(Fo^2^)+(0.0368P)^2^+0.5270P] where P=(Fo^2^+2Fc^2^)/3'
_refine_ls_weighting_scheme calc
_refine_ls_wR_factor_gt 0.0604
_refine_ls_wR_factor_ref 0.0628
_reflns_number_gt 1421
_reflns_number_total 1591
_reflns_threshold_expression I>2\s(I)
_cod_data_source_file c1ce05465a.txt
_cod_data_source_block 4'
_cod_depositor_comments
;
The following automatic conversions were performed:

'_symmetry_cell_setting' value 'Monoclinic' changed to 'monoclinic'
according to /home/saulius/struct/CIF-dictionaries/cif_core.dic
dictionary named 'cif_core.dic' version 2.4.1 from 2010-06-29.

Automatic conversion script
Id: cif_fix_values 1715 2011-07-08 13:25:40Z adriana 

The following automatic conversions were performed:

'_exptl_crystal_density_meas' value 'NONE' was changed to '?' - the
value is perceived as not measured.

Automatic conversion script
Id: cif_fix_values 3008 2015-01-20 13:52:24Z robertas 
;
_cod_original_sg_symbol_H-M P2/c
_cod_database_code 7206620

loop_
_symmetry_equiv_pos_as_xyz
'x, y, z'
'-x, y, -z+1/2'
'-x, -y, -z'
'x, -y, z-1/2'

loop_
_atom_site_label
_atom_site_type_symbol
_atom_site_fract_x
_atom_site_fract_y
_atom_site_fract_z
_atom_site_U_iso_or_equiv
_atom_site_adp_type
_atom_site_occupancy
_atom_site_symmetry_multiplicity
_atom_site_calc_flag
_atom_site_refinement_flags
Sm1 Sm 0.34220(4) -0.40329(3) -0.103309(13) 0.01384(12) Uani 1 1 d .
C1 C 0.2950(8) -0.2588(7) 0.0532(3) 0.0166(11) Uani 1 1 d .
C2 C 0.0105(8) -0.2649(7) 0.1086(3) 0.0170(11) Uani 1 1 d .
C3 C 0.0115(9) -0.0808(7) 0.1104(3) 0.0184(11) Uani 1 1 d .
H3A H -0.0820 -0.0198 0.1293 0.022 Uiso 1 1 calc R
C4 C 0.2982(8) -0.0798(7) 0.0556(3) 0.0180(11) Uani 1 1 d .
H4A H 0.3954 -0.0172 0.0389 0.022 Uiso 1 1 calc R
C5 C 0.1545(7) 0.0077(7) 0.0833(3) 0.0154(10) Uani 1 1 d .
C6 C 0.1488(8) 0.2061(7) 0.0844(3) 0.0167(11) Uani 1 1 d .
C7 C 0.3792(9) -0.0681(7) -0.2132(3) 0.0196(12) Uani 1 1 d .
C8 C 0.3751(9) 0.1145(7) -0.2153(3) 0.0196(12) Uani 1 1 d .
H8A H 0.2894 0.1768 -0.1936 0.024 Uiso 1 1 calc R
C9 C 0.5000 0.2018(10) -0.2500 0.0163(15) Uani 1 2 d S
C10 C 0.5000 -0.5980(10) -0.2500 0.0191(16) Uani 1 2 d S
N1 N 0.1505(7) -0.3438(6) 0.0796(2) 0.0170(9) Uani 1 1 d .
H1A H 0.1485 -0.4565 0.0777 0.020 Uiso 1 1 d R
N2 N 0.5000 -0.1496(8) -0.2500 0.0190(14) Uani 1 2 d SU
H2A H 0.5000 -0.2624 -0.2500 0.023 Uiso 1 2 d SR
O1 O 0.4162(5) -0.3610(5) 0.02668(19) 0.0183(8) Uani 1 1 d .
O2 O -0.1160(6) -0.3613(5) 0.1308(2) 0.0242(9) Uani 1 1 d .
O3 O -0.0112(6) 0.2813(5) 0.09383(19) 0.0228(8) Uani 1 1 d .
O4 O 0.3037(6) 0.2868(5) 0.0736(2) 0.0244(8) Uani 1 1 d .
O5 O 0.2831(6) -0.1642(5) -0.1786(2) 0.0249(9) Uani 1 1 d .
O6 O 0.4453(6) -0.5215(5) -0.20141(18) 0.0230(8) Uani 1 1 d .

loop_
_atom_site_aniso_label
_atom_site_aniso_U_11
_atom_site_aniso_U_22
_atom_site_aniso_U_33
_atom_site_aniso_U_23
_atom_site_aniso_U_13
_atom_site_aniso_U_12
Sm1 0.01913(17) 0.00612(17) 0.01990(16) 0.00030(11) 0.01134(11) -0.00044(11)
C1 0.017(2) 0.015(3) 0.019(2) -0.001(2) 0.007(2) 0.002(2)
C2 0.019(3) 0.011(3) 0.022(2) -0.002(2) 0.008(2) -0.006(2)
C3 0.021(3) 0.010(3) 0.028(3) -0.002(2) 0.013(2) 0.001(2)
C4 0.022(3) 0.013(3) 0.024(3) -0.002(2) 0.014(2) -0.005(2)
C5 0.017(2) 0.007(3) 0.020(2) -0.001(2) 0.0039(19) -0.004(2)
C6 0.021(3) 0.012(3) 0.018(2) -0.003(2) 0.008(2) 0.000(2)
C7 0.025(3) 0.017(3) 0.019(2) 0.002(2) 0.011(2) 0.001(2)
C8 0.030(3) 0.013(3) 0.022(3) 0.002(2) 0.016(2) 0.002(2)
C9 0.025(4) 0.006(4) 0.018(3) 0.000 0.005(3) 0.000
C10 0.026(4) 0.008(4) 0.023(4) 0.000 0.008(3) 0.000
N1 0.025(2) 0.004(2) 0.025(2) -0.0015(18) 0.0121(18) 0.0004(17)
N2 0.032(3) 0.003(3) 0.027(3) 0.000 0.017(3) 0.000
O1 0.0237(19) 0.0106(19) 0.0248(18) -0.0013(15) 0.0135(15) 0.0036(15)
O2 0.032(2) 0.011(2) 0.041(2) -0.0023(16) 0.0270(18) -0.0049(16)
O3 0.0254(19) 0.011(2) 0.037(2) 0.0007(17) 0.0158(16) 0.0021(17)
O4 0.0228(19) 0.014(2) 0.040(2) 0.0018(18) 0.0165(16) -0.0025(17)
O5 0.036(2) 0.012(2) 0.034(2) 0.0080(17) 0.0233(18) 0.0033(17)
O6 0.038(2) 0.0098(19) 0.0280(19) -0.0048(17) 0.0207(16) 0.0014(17)

loop_
_atom_type_symbol
_atom_type_description
_atom_type_scat_dispersion_real
_atom_type_scat_dispersion_imag
_atom_type_scat_source
C C 0.0033 0.0016 'International Tables Vol C Tables 4.2.6.8 and 6.1.1.4'
H H 0.0000 0.0000 'International Tables Vol C Tables 4.2.6.8 and 6.1.1.4'
N N 0.0061 0.0033 'International Tables Vol C Tables 4.2.6.8 and 6.1.1.4'
O O 0.0106 0.0060 'International Tables Vol C Tables 4.2.6.8 and 6.1.1.4'
Sm Sm -0.1638 3.4418 'International Tables Vol C Tables 4.2.6.8 and 6.1.1.4'

loop_
_geom_angle_atom_site_label_1
_geom_angle_atom_site_label_2
_geom_angle_atom_site_label_3
_geom_angle
_geom_angle_site_symmetry_1
_geom_angle_site_symmetry_3
O2 Sm1 O5 121.17(14) 3_545 .
O2 Sm1 O4 149.52(13) 3_545 3_655
O5 Sm1 O4 78.80(13) . 3_655
O2 Sm1 O6 81.04(13) 3_545 .
O5 Sm1 O6 80.26(13) . .
O4 Sm1 O6 80.23(13) 3_655 .
O2 Sm1 O3 78.02(13) 3_545 3
O5 Sm1 O3 76.60(13) . 3
O4 Sm1 O3 131.68(13) 3_655 3
O6 Sm1 O3 134.09(12) . 3
O2 Sm1 O1 104.19(12) 3_545 .
O5 Sm1 O1 119.25(13) . .
O4 Sm1 O1 81.11(12) 3_655 .
O6 Sm1 O1 149.49(12) . .
O3 Sm1 O1 75.81(12) 3 .
O2 Sm1 O1 79.10(13) 3_545 3_645
O5 Sm1 O1 152.13(12) . 3_645
O4 Sm1 O1 75.49(12) 3_655 3_645
O6 Sm1 O1 84.94(12) . 3_645
O3 Sm1 O1 129.41(12) 3 3_645
O1 Sm1 O1 67.08(13) . 3_645
O1 C1 C4 126.7(5) . .
O1 C1 N1 115.6(4) . .
C4 C1 N1 117.7(4) . .
O2 C2 N1 118.5(5) . .
O2 C2 C3 124.4(5) . .
N1 C2 C3 117.1(5) . .
C5 C3 C2 118.5(5) . .
C5 C3 H3A 120.7 . .
C2 C3 H3A 120.7 . .
C1 C4 C5 119.2(5) . .
C1 C4 H4A 120.4 . .
C5 C4 H4A 120.4 . .
C3 C5 C4 122.1(5) . .
C3 C5 C6 117.4(4) . .
C4 C5 C6 120.5(4) . .
O3 C6 O4 123.5(5) . .
O3 C6 C5 118.9(4) . .
O4 C6 C5 117.6(4) . .
O5 C7 N2 118.0(5) . .
O5 C7 C8 125.3(5) . .
N2 C7 C8 116.6(5) . .
C9 C8 C7 119.2(5) . .
C9 C8 H8A 120.4 . .
C7 C8 H8A 120.4 . .
C8 C9 C8 122.3(7) 2_654 .
C8 C9 C10 118.8(4) 2_654 1_565
C8 C9 C10 118.8(4) . 1_565
O6 C10 O6 124.3(7) . 2_654
O6 C10 C9 117.9(3) . 1_545
O6 C10 C9 117.9(3) 2_654 1_545
C2 N1 C1 125.4(4) . .
C2 N1 H1A 117.3 . .
C1 N1 H1A 117.3 . .
C7 N2 C7 126.0(7) . 2_654
C7 N2 H2A 117.0 . .
C7 N2 H2A 117.0 2_654 .
C1 O1 Sm1 122.2(3) . .
C1 O1 Sm1 122.1(3) . 3_645
Sm1 O1 Sm1 112.92(13) . 3_645
C2 O2 Sm1 144.7(3) . 3_545
C6 O3 Sm1 174.0(3) . 3
C6 O4 Sm1 156.7(3) . 3_655
C7 O5 Sm1 140.9(3) . .
C10 O6 Sm1 174.3(4) . .

loop_
_geom_bond_atom_site_label_1
_geom_bond_atom_site_label_2
_geom_bond_distance
_geom_bond_site_symmetry_2
Sm1 O2 2.275(4) 3_545
Sm1 O5 2.284(4) .
Sm1 O4 2.367(3) 3_655
Sm1 O6 2.378(3) .
Sm1 O3 2.411(3) 3
Sm1 O1 2.414(3) .
Sm1 O1 2.528(3) 3_645
C1 O1 1.324(6) .
C1 C4 1.366(7) .
C1 N1 1.371(6) .
C2 O2 1.278(6) .
C2 N1 1.354(7) .
C2 C3 1.404(7) .
C3 C5 1.382(7) .
C3 H3A 0.9300 .
C4 C5 1.390(7) .
C4 H4A 0.9300 .
C5 C6 1.513(8) .
C6 O3 1.255(6) .
C6 O4 1.256(6) .
C7 O5 1.281(6) .
C7 N2 1.367(6) .
C7 C8 1.393(7) .
C8 C9 1.380(6) .
C8 H8A 0.9300 .
C9 C8 1.380(6) 2_654
C9 C10 1.526(10) 1_565
C10 O6 1.248(5) .
C10 O6 1.248(5) 2_654
C10 C9 1.526(10) 1_545
N1 H1A 0.8599 .
N2 C7 1.367(6) 2_654
N2 H2A 0.8600 .
O1 Sm1 2.528(3) 3_645
O2 Sm1 2.275(4) 3_545
O3 Sm1 2.411(3) 3
O4 Sm1 2.367(3) 3_655

loop_
_geom_torsion_atom_site_label_1
_geom_torsion_atom_site_label_2
_geom_torsion_atom_site_label_3
_geom_torsion_atom_site_label_4
_geom_torsion
_geom_torsion_site_symmetry_1
_geom_torsion_site_symmetry_4
O2 C2 C3 C5 -178.9(5) . .
N1 C2 C3 C5 -0.5(7) . .
O1 C1 C4 C5 178.0(5) . .
N1 C1 C4 C5 -1.0(7) . .
C2 C3 C5 C4 -0.9(8) . .
C2 C3 C5 C6 178.7(4) . .
C1 C4 C5 C3 1.7(8) . .
C1 C4 C5 C6 -177.9(4) . .
C3 C5 C6 O3 -15.5(6) . .
C4 C5 C6 O3 164.1(5) . .
C3 C5 C6 O4 166.5(5) . .
C4 C5 C6 O4 -14.0(6) . .
O5 C7 C8 C9 174.9(4) . .
N2 C7 C8 C9 -3.6(7) . .
C7 C8 C9 C8 1.9(4) . 2_654
C7 C8 C9 C10 -178.1(4) . 1_565
O2 C2 N1 C1 179.7(5) . .
C3 C2 N1 C1 1.2(7) . .
O1 C1 N1 C2 -179.5(4) . .
C4 C1 N1 C2 -0.4(7) . .
O5 C7 N2 C7 -176.8(5) . 2_654
C8 C7 N2 C7 1.8(3) . 2_654
C4 C1 O1 Sm1 -76.9(6) . .
N1 C1 O1 Sm1 102.1(4) . .
C4 C1 O1 Sm1 123.3(5) . 3_645
N1 C1 O1 Sm1 -57.7(5) . 3_645
O2 Sm1 O1 C1 -90.0(4) 3_545 .
O5 Sm1 O1 C1 48.9(4) . .
O4 Sm1 O1 C1 120.6(4) 3_655 .
O6 Sm1 O1 C1 173.5(3) . .
O3 Sm1 O1 C1 -16.6(3) 3 .
O1 Sm1 O1 C1 -161.5(4) 3_645 .
O2 Sm1 O1 Sm1 71.42(16) 3_545 3_645
O5 Sm1 O1 Sm1 -149.68(14) . 3_645
O4 Sm1 O1 Sm1 -77.92(15) 3_655 3_645
O6 Sm1 O1 Sm1 -25.0(3) . 3_645
O3 Sm1 O1 Sm1 144.88(17) 3 3_645
O1 Sm1 O1 Sm1 0.0 3_645 3_645
N1 C2 O2 Sm1 -44.5(8) . 3_545
C3 C2 O2 Sm1 133.9(5) . 3_545
O3 C6 O4 Sm1 104.0(9) . 3_655
C5 C6 O4 Sm1 -78.0(10) . 3_655
N2 C7 O5 Sm1 43.3(8) . .
C8 C7 O5 Sm1 -135.2(5) . .
O2 Sm1 O5 C7 -126.0(5) 3_545 .
O4 Sm1 O5 C7 29.1(6) 3_655 .
O6 Sm1 O5 C7 -52.8(6) . .
O3 Sm1 O5 C7 167.2(6) 3 .
O1 Sm1 O5 C7 102.2(6) . .
O1 Sm1 O5 C7 6.2(7) 3_645 .
